data_4061124
_journal_name_full Organometallics
_journal_paper_doi 10.1021/om049520j
_journal_year 2004
_chemical_formula_moiety '(C38 H50 B2 O2 Zn2)(C7 H8)'
_chemical_formula_sum 'C45 H58 B2 O2 Zn2'
_chemical_formula_weight 783.27
_chemical_name_common '[{Zn(Me)(OBMes2)}2].toluene'
_space_group_IT_number 62
_symmetry_cell_setting orthorhombic
_symmetry_Int_Tables_number 62
_symmetry_space_group_name_Hall '-P 2ac 2n'
_symmetry_space_group_name_H-M 'P n m a'
_cell_angle_alpha 90
_cell_angle_beta 90
_cell_angle_gamma 90
_cell_formula_units_Z 4
_cell_length_a 16.3684(2)
_cell_length_b 26.5187(5)
_cell_length_c 9.7433(2)
_cell_measurement_temperature 173(2)
_cell_measurement_wavelength 0.71073
_cell_volume 4229.26(13)
_diffrn_ambient_temperature 173(2)
_exptl_crystal_density_diffrn 1.23
_cod_database_code 4061124

loop_
_symmetry_equiv_pos_as_xyz
'x, y, z'
'-x+1/2, -y, z+1/2'
'x+1/2, -y+1/2, -z+1/2'
'-x, y+1/2, -z'
'-x, -y, -z'
'x-1/2, y, -z-1/2'
'-x-1/2, y-1/2, z-1/2'
'x, -y-1/2, z'

loop_
_atom_site_label
_atom_site_type_symbol
_atom_site_fract_x
_atom_site_fract_y
_atom_site_fract_z
_atom_site_U_iso_or_equiv
_atom_site_adp_type
_atom_site_occupancy
_atom_site_symmetry_multiplicity
_atom_site_calc_flag
_atom_site_refinement_flags
_atom_site_disorder_assembly
_atom_site_disorder_group
Zn1 Zn 0.63863(4) 0.75 0.06898(7) 0.0366(3) Uani 1 2 d S . .
Zn2 Zn 0.80720(4) 0.75 -0.04903(7) 0.0369(3) Uani 1 2 d S . .
B B 0.7220(2) 0.65071(17) 0.0065(4) 0.0318(10) Uani 1 1 d . . .
O1 O 0.72208(14) 0.70174(10) 0.0075(3) 0.0375(7) Uani 1 1 d . . .
C1 C 0.8073(2) 0.62323(14) -0.0152(4) 0.0308(9) Uani 1 1 d . . .
C2 C 0.8739(2) 0.63373(15) 0.0720(4) 0.0362(9) Uani 1 1 d . . .
C3 C 0.9498(3) 0.61159(16) 0.0455(5) 0.0433(11) Uani 1 1 d . . .
H3 H 0.9945 0.6191 0.1043 0.052 Uiso 1 1 calc R . .
C4 C 0.9619(3) 0.57903(17) -0.0642(5) 0.0446(11) Uani 1 1 d . . .
C5 C 0.8954(3) 0.56832(15) -0.1477(5) 0.0414(10) Uani 1 1 d . . .
H5 H 0.9024 0.5461 -0.2232 0.05 Uiso 1 1 calc R . .
C6 C 0.8194(2) 0.58923(14) -0.1238(4) 0.0355(9) Uani 1 1 d . . .
C7 C 0.8674(3) 0.66764(17) 0.1938(5) 0.0488(11) Uani 1 1 d . . .
H7C H 0.8984 0.6532 0.2704 0.073 Uiso 1 1 calc R . .
H7B H 0.8099 0.6711 0.2202 0.073 Uiso 1 1 calc R . .
H7A H 0.8896 0.7009 0.1707 0.073 Uiso 1 1 calc R . .
C8 C 1.0449(3) 0.55580(19) -0.0926(6) 0.0625(14) Uani 1 1 d . . .
H8C H 1.0851 0.5696 -0.0283 0.094 Uiso 1 1 calc R . .
H8B H 1.0615 0.5636 -0.1868 0.094 Uiso 1 1 calc R . .
H8A H 1.0417 0.5191 -0.081 0.094 Uiso 1 1 calc R . .
C9 C 0.7499(3) 0.57502(18) -0.2185(5) 0.0517(12) Uani 1 1 d . . .
H9C H 0.7104 0.5542 -0.1684 0.077 Uiso 1 1 calc R . .
H9B H 0.7713 0.556 -0.2968 0.077 Uiso 1 1 calc R . .
H9A H 0.7229 0.6057 -0.2516 0.077 Uiso 1 1 calc R . .
C10 C 0.6379(2) 0.62216(14) 0.0283(4) 0.0303(9) Uani 1 1 d . . .
C11 C 0.6279(2) 0.58602(14) 0.1333(4) 0.0361(9) Uani 1 1 d . . .
C12 C 0.5527(2) 0.56286(15) 0.1532(5) 0.0403(10) Uani 1 1 d . . .
H12 H 0.5468 0.5393 0.226 0.048 Uiso 1 1 calc R . .
C13 C 0.4857(3) 0.57313(17) 0.0696(5) 0.0429(11) Uani 1 1 d . . .
C14 C 0.4961(3) 0.60796(17) -0.0342(5) 0.0428(11) Uani 1 1 d . . .
H14 H 0.4512 0.6151 -0.093 0.051 Uiso 1 1 calc R . .
C15 C 0.5697(2) 0.63305(15) -0.0564(4) 0.0353(9) Uani 1 1 d . . .
C16 C 0.6979(3) 0.57148(19) 0.2242(5) 0.0550(13) Uani 1 1 d . . .
H16C H 0.7388 0.5532 0.1703 0.083 Uiso 1 1 calc R . .
H16B H 0.678 0.5499 0.2985 0.083 Uiso 1 1 calc R . .
H16A H 0.7227 0.6019 0.2631 0.083 Uiso 1 1 calc R . .
C17 C 0.4050(3) 0.54670(19) 0.0922(6) 0.0588(13) Uani 1 1 d . . .
H17C H 0.411 0.5107 0.0713 0.088 Uiso 1 1 calc R . .
H17B H 0.3635 0.5614 0.0319 0.088 Uiso 1 1 calc R . .
H17A H 0.3882 0.5508 0.1881 0.088 Uiso 1 1 calc R . .
C18 C 0.5736(3) 0.66995(16) -0.1733(5) 0.0480(11) Uani 1 1 d . . .
H18C H 0.5423 0.6568 -0.2512 0.072 Uiso 1 1 calc R . .
H18B H 0.6307 0.6748 -0.2008 0.072 Uiso 1 1 calc R . .
H18A H 0.5505 0.7023 -0.1441 0.072 Uiso 1 1 calc R . .
C19 C 0.5324(4) 0.75 0.1531(9) 0.067(2) Uani 1 2 d S . .
C20 C 0.9173(4) 0.75 -0.1173(9) 0.069(2) Uani 1 2 d S . .
C21 C 0.6743(8) 0.7283(5) -0.5034(14) 0.080(3) Uiso 0.5 1 d P . .
C22 C 0.6888(12) 0.6861(7) -0.499(2) 0.118(5) Uiso 0.5 1 d P . .
C23 C 0.7611(14) 0.6864(9) -0.466(2) 0.134(7) Uiso 0.5 1 d P . .
C24 C 0.7905(10) 0.7254(6) -0.4592(16) 0.104(5) Uiso 0.5 1 d P . .

loop_
_atom_site_aniso_label
_atom_site_aniso_U_11
_atom_site_aniso_U_22
_atom_site_aniso_U_33
_atom_site_aniso_U_23
_atom_site_aniso_U_13
_atom_site_aniso_U_12
Zn1 0.0264(4) 0.0317(4) 0.0516(5) 0 0.0096(3) 0
Zn2 0.0267(4) 0.0327(4) 0.0512(5) 0 0.0094(3) 0
B 0.032(2) 0.029(2) 0.034(2) 0.0009(18) -0.001(2) 0.0013(17)
O1 0.0301(15) 0.0267(15) 0.0556(18) 0.0011(12) 0.0070(14) 0.0006(10)
C1 0.0277(19) 0.025(2) 0.039(2) 0.0025(17) -0.0003(16) -0.0006(15)
C2 0.034(2) 0.032(2) 0.043(2) 0.0054(17) -0.0006(17) -0.0033(17)
C3 0.029(2) 0.041(3) 0.059(3) 0.011(2) -0.0088(19) -0.0030(18)
C4 0.031(2) 0.042(2) 0.061(3) 0.019(2) 0.006(2) 0.0062(18)
C5 0.041(2) 0.031(2) 0.051(3) 0.0035(19) 0.007(2) 0.0031(17)
C6 0.033(2) 0.027(2) 0.047(2) 0.0038(18) 0.0053(18) 0.0018(15)
C7 0.043(2) 0.049(3) 0.055(3) -0.001(2) -0.015(2) -0.005(2)
C8 0.032(2) 0.060(3) 0.096(4) 0.016(3) 0.014(3) 0.011(2)
C9 0.045(2) 0.052(3) 0.058(3) -0.018(2) -0.004(2) 0.005(2)
C10 0.030(2) 0.025(2) 0.036(2) -0.0056(16) -0.0001(16) 0.0026(15)
C11 0.035(2) 0.030(2) 0.043(2) -0.0014(18) 0.0026(18) 0.0002(16)
C12 0.040(2) 0.035(2) 0.046(2) 0.0023(19) 0.0074(19) -0.0029(17)
C13 0.031(2) 0.041(2) 0.056(3) -0.014(2) 0.0077(19) -0.0044(18)
C14 0.030(2) 0.045(3) 0.054(3) -0.011(2) -0.0056(19) 0.0024(18)
C15 0.034(2) 0.031(2) 0.041(2) -0.0058(17) -0.0037(17) 0.0034(17)
C16 0.048(3) 0.057(3) 0.060(3) 0.024(2) -0.007(2) -0.008(2)
C17 0.038(3) 0.059(3) 0.079(4) -0.011(3) 0.013(2) -0.014(2)
C18 0.051(3) 0.043(3) 0.049(3) 0.003(2) -0.011(2) 0.003(2)
C19 0.037(4) 0.073(5) 0.089(6) 0 0.022(4) 0
C20 0.035(4) 0.075(5) 0.097(6) 0 0.031(4) 0

loop_
_geom_bond_atom_site_label_1
_geom_bond_atom_site_label_2
_geom_bond_distance
_geom_bond_site_symmetry_2
_geom_bond_publ_flag
Zn1 C19 1.922(7) . ?
Zn1 O1 1.965(3) . ?
Zn1 O1 1.965(3) 8_575 ?
Zn2 C20 1.921(6) . ?
Zn2 O1 1.970(3) . ?
Zn2 O1 1.970(3) 8_575 ?
B O1 1.353(5) . ?
B C10 1.584(6) . ?
B C1 1.590(6) . ?
C1 C6 1.404(6) . ?
C1 C2 1.410(6) . ?
C2 C3 1.398(6) . ?
C2 C7 1.492(6) . ?
C3 C4 1.388(6) . ?
C4 C5 1.388(6) . ?
C4 C8 1.517(6) . ?
C5 C6 1.382(6) . ?
C6 C9 1.513(6) . ?
C10 C11 1.411(6) . ?
C10 C15 1.419(6) . ?
C11 C12 1.389(6) . ?
C11 C16 1.499(6) . ?
C12 C13 1.393(6) . ?
C13 C14 1.380(6) . ?
C13 C17 1.512(6) . ?
C14 C15 1.393(6) . ?
C15 C18 1.503(6) . ?
C21 C22 1.15(2) . ?
C21 C21 1.15(2) 8_575 ?
C21 C23 1.84(2) . ?
C21 C24 1.95(2) . ?
C22 C23 1.23(3) . ?
C22 C24 2.00(2) . ?
C23 C24 1.14(2) . ?
C24 C24 1.30(3) 8_575 ?
